data_4003931
loop_
_publ_author_name
'Su, Yuan'
'Bhunia, Surojit'
'Xu, Shuyuan'
'Chen, An'
'Reddy, C. Malla'
'Cai, Ting'

_publ_section_title
;
 Structure--Thermomechanical Property Correlation in Polymorphic Molecular
 Crystals Probed by the Nanoindentation Technique
;
_journal_name_full 'Chemistry of Materials'
_journal_paper_doi 10.1021/acs.chemmater.1c00584
_journal_year 2021
_chemical_formula_moiety 'C30 H35 N2 O3, C2 H3 O2'
_chemical_formula_sum 'C32 H38 N2 O5'
_chemical_formula_weight 530.64
_space_group_crystal_system monoclinic
_space_group_IT_number 14
_space_group_name_Hall '-P 2ybc'
_space_group_name_H-M_alt 'P 1 21/c 1'
_atom_sites_solution_hydrogens geom
_atom_sites_solution_primary dual
_audit_creation_date 2021-04-11
_audit_creation_method
;
Olex2 1.2
(compiled 2018.05.29 svn.r3508 for OlexSys, GUI svn.r5506)
;
_cell_angle_alpha 90
_cell_angle_beta 108.8130(10)
_cell_angle_gamma 90
_cell_formula_units_Z 4
_cell_length_a 13.2291(5)
_cell_length_b 18.6767(5)
_cell_length_c 12.1208(3)
_cell_measurement_reflns_used 6428
_cell_measurement_temperature 211
_cell_measurement_theta_max 26.037
_cell_measurement_theta_min 2.812
_cell_volume 2834.77(15)
_computing_cell_refinement 'SAINT V8.38A (?, 2016)'
_computing_data_reduction 'SAINT V8.38A (?, 2016)'
_computing_molecular_graphics 'Olex2 (Dolomanov et al., 2009)'
_computing_publication_material 'Olex2 (Dolomanov et al., 2009)'
_computing_structure_refinement 'ShelXL (Sheldrick, 2015)'
_computing_structure_solution 'ShelXT (Sheldrick, 2015)'
_diffrn_ambient_temperature 211.0
_diffrn_measured_fraction_theta_full 0.985
_diffrn_measured_fraction_theta_max 0.981
_diffrn_measurement_device_type 'Bruker D8 VENTURE'
_diffrn_measurement_method '\f and \w scans'
_diffrn_radiation_type MoK\a
_diffrn_radiation_wavelength 0.71073
_diffrn_reflns_av_R_equivalents 0.0318
_diffrn_reflns_av_unetI/netI 0.0360
_diffrn_reflns_Laue_measured_fraction_full 0.985
_diffrn_reflns_Laue_measured_fraction_max 0.981
_diffrn_reflns_limit_h_max 16
_diffrn_reflns_limit_h_min -13
_diffrn_reflns_limit_k_max 23
_diffrn_reflns_limit_k_min -23
_diffrn_reflns_limit_l_max 13
_diffrn_reflns_limit_l_min -15
_diffrn_reflns_number 17476
_diffrn_reflns_point_group_measured_fraction_full 0.985
_diffrn_reflns_point_group_measured_fraction_max 0.981
_diffrn_reflns_theta_full 25.242
_diffrn_reflns_theta_max 26.397
_diffrn_reflns_theta_min 2.263
_diffrn_standards_number 0
_exptl_absorpt_coefficient_mu 0.084
_exptl_absorpt_correction_T_max 0.0932
_exptl_absorpt_correction_T_min 0.0663
_exptl_absorpt_correction_type multi-scan
_exptl_absorpt_process_details
'SADABS-2016/2 (Bruker,2016/2) was used for absorption correction. wR2(int) was 0.0925 before and 0.0453 after correction. The Ratio of minimum to maximum transmission is 0.7114. The \l/2 correction factor is Not present.'
_exptl_crystal_colour colourless
_exptl_crystal_colour_primary colourless
_exptl_crystal_density_diffrn 1.243
_exptl_crystal_description block
_exptl_crystal_F_000 1136
_exptl_crystal_size_max 0.28
_exptl_crystal_size_mid 0.15
_exptl_crystal_size_min 0.12
_refine_diff_density_max 0.614
_refine_diff_density_min -0.347
_refine_diff_density_rms 0.039
_refine_ls_extinction_method none
_refine_ls_goodness_of_fit_ref 1.021
_refine_ls_hydrogen_treatment constr
_refine_ls_matrix_type full
_refine_ls_number_parameters 356
_refine_ls_number_reflns 5712
_refine_ls_number_restraints 14
_refine_ls_restrained_S_all 1.029
_refine_ls_R_factor_all 0.0883
_refine_ls_R_factor_gt 0.0612
_refine_ls_shift/su_max 0.000
_refine_ls_shift/su_mean 0.000
_refine_ls_structure_factor_coef Fsqd
_refine_ls_weighting_details 'w=1/[\s^2^(Fo^2^)+(0.1097P)^2^+0.8542P] where P=(Fo^2^+2Fc^2^)/3'
_refine_ls_weighting_scheme calc
_refine_ls_wR_factor_gt 0.1726
_refine_ls_wR_factor_ref 0.1996
_reflns_Friedel_coverage 0.000
_reflns_number_gt 4064
_reflns_number_total 5712
_reflns_threshold_expression 'I > 2\s(I)'
_cod_data_source_file cm1c00584_si_002.cif
_cod_data_source_block 211
_cod_database_code 4003931
_shelx_shelxl_version_number 2018/3
_shelx_space_group_comment
;
The symmetry employed for this shelxl refinement is uniquely defined
by the following loop, which should always be used as a source of
symmetry information in preference to the above space-group names.
They are only intended as comments.
;
_shelx_estimated_absorpt_t_max 0.990
_shelx_estimated_absorpt_t_min 0.977
_olex2_refinement_description
;
1. Fixed Uiso
 At 1.2 times of:
  All C(H) groups, All C(H,H) groups, All N(H) groups
 At 1.5 times of:
  All C(H,H,H) groups, All O(H) groups
2. Rigid bond restraints
 C27, C28
 with sigma for 1-2 distances of 0.005 and sigma for 1-3 distances of 0.005
 C29, C28
 with sigma for 1-2 distances of 0.005 and sigma for 1-3 distances of 0.005
3. Uiso/Uaniso restraints and constraints
C29 \\sim C28: within 2A with sigma of 0.005 and sigma for terminal atoms of
0.01
C28 \\sim C27: within 2A with sigma of 0.005 and sigma for terminal atoms of
0.01
4.a Ternary CH refined with riding coordinates:
 N1(H1)
4.b Secondary CH2 refined with riding coordinates:
 C18(H18A,H18B), C25(H25A,H25B), C32(H32A,H32B), C31(H31A,H31B), C30(H30A,
 H30B), C26(H26A,H26B), C27(H27A,H27B), C29(H29A,H29B), C28(H28A,H28B)
4.c Aromatic/amide H refined with riding coordinates:
 C7(H7), C20(H20), C13(H13), C8(H8), C21(H21), C4(H4A), C16(H16), C15(H15),
 C24(H24), C5(H5), C23(H23)
4.d Idealised Me refined as rotating group:
 C11(H11A,H11B,H11C), C1(H1A,H1B,H1C)
4.e Idealised tetrahedral OH refined as rotating group:
 O3(H3), O4(H4)
;
_olex2_submission_special_instructions 'No special instructions were received'

loop_
_space_group_symop_operation_xyz
'x, y, z'
'-x, y+1/2, -z+1/2'
'-x, -y, -z'
'x, -y-1/2, z-1/2'

loop_
_atom_site_label
_atom_site_type_symbol
_atom_site_fract_x
_atom_site_fract_y
_atom_site_fract_z
_atom_site_U_iso_or_equiv
_atom_site_adp_type
_atom_site_occupancy
_atom_site_site_symmetry_order
_atom_site_calc_flag
_atom_site_refinement_flags_posn
_atom_site_refinement_flags_adp
_atom_site_refinement_flags_occupancy
_atom_site_disorder_assembly
_atom_site_disorder_group
O3 O 0.45469(14) 0.72088(11) 0.81330(15) 0.0665(5) Uani 1 1 d . . . . .
H3 H 0.402266 0.738448 0.764668 0.100 Uiso 1 1 calc GR . . . .
O2 O 0.29432(14) 0.78786(10) 0.66878(15) 0.0667(5) Uani 1 1 d . . . . .
O5 O 0.43010(14) 0.55099(11) 0.06226(14) 0.0668(5) Uani 1 1 d . . . . .
N2 N 0.79701(14) 0.61874(9) 0.55045(15) 0.0454(4) Uani 1 1 d . . . . .
O4 O 1.17999(15) 0.70035(11) 0.50064(16) 0.0694(5) Uani 1 1 d . . . . .
H4 H 1.206839 0.732105 0.547696 0.104 Uiso 1 1 calc GR . . . .
N1 N 0.22200(16) 0.57896(13) -0.09274(17) 0.0622(6) Uani 1 1 d . . . . .
H1 H 0.231466 0.592657 -0.011972 0.075 Uiso 1 1 calc R . . . .
O1 O 0.21939(17) 0.89432(12) 0.62314(16) 0.0807(6) Uani 1 1 d . . . . .
C12 C 0.93351(17) 0.69674(11) 0.57844(17) 0.0441(5) Uani 1 1 d . . . . .
C17 C 0.89097(18) 0.63152(11) 0.52633(17) 0.0436(5) Uani 1 1 d . . . . .
C9 C 0.78157(18) 0.67490(11) 0.61874(18) 0.0452(5) Uani 1 1 d . . . . .
C7 C 0.58549(18) 0.68408(12) 0.59544(19) 0.0496(5) Uani 1 1 d . . . . .
H7 H 0.568390 0.679182 0.515139 0.060 Uiso 1 1 calc R . . . .
C20 C 0.65020(18) 0.61136(12) 0.31821(19) 0.0488(5) Uani 1 1 d . . . . .
H20 H 0.697990 0.649215 0.341897 0.059 Uiso 1 1 calc R . . . .
C6 C 0.69184(18) 0.67844(11) 0.66584(19) 0.0474(5) Uani 1 1 d . . . . .
C10 C 0.86303(18) 0.72342(12) 0.63735(18) 0.0476(5) Uani 1 1 d . . . . .
C13 C 1.03078(18) 0.72201(12) 0.56992(18) 0.0480(5) Uani 1 1 d . . . . .
H13 H 1.058648 0.765766 0.602386 0.058 Uiso 1 1 calc R . . . .
C19 C 0.65356(18) 0.55604(11) 0.39488(18) 0.0453(5) Uani 1 1 d . . . . .
C8 C 0.50526(19) 0.69676(12) 0.6424(2) 0.0525(6) Uani 1 1 d . . . . .
H8 H 0.434837 0.700209 0.593853 0.063 Uiso 1 1 calc R . . . .
C21 C 0.57675(18) 0.61162(13) 0.2062(2) 0.0515(5) Uani 1 1 d . . . . .
H21 H 0.575988 0.649130 0.155507 0.062 Uiso 1 1 calc R . . . .
C4 C 0.6336(2) 0.69524(12) 0.8341(2) 0.0541(6) Uani 1 1 d . . . . .
H4A H 0.649874 0.697596 0.914579 0.065 Uiso 1 1 calc R . . . .
C16 C 0.94442(19) 0.59030(12) 0.46715(18) 0.0509(5) Uani 1 1 d . . . . .
H16 H 0.915813 0.547356 0.431884 0.061 Uiso 1 1 calc R . . . .
C3 C 0.52929(19) 0.70441(12) 0.7622(2) 0.0514(5) Uani 1 1 d . . . . .
C14 C 1.08410(19) 0.68034(13) 0.51219(18) 0.0506(5) Uani 1 1 d . . . . .
C15 C 1.04076(19) 0.61495(13) 0.46237(19) 0.0532(6) Uani 1 1 d . . . . .
H15 H 1.078359 0.587361 0.424897 0.064 Uiso 1 1 calc R . . . .
C24 C 0.5811(2) 0.50010(12) 0.3572(2) 0.0586(6) Uani 1 1 d . . . . .
H24 H 0.582354 0.462240 0.407470 0.070 Uiso 1 1 calc R . . . .
C18 C 0.73197(19) 0.55475(11) 0.51769(19) 0.0493(5) Uani 1 1 d . . . . .
H18A H 0.692501 0.548183 0.571902 0.059 Uiso 1 1 calc R . . . .
H18B H 0.778780 0.513765 0.525309 0.059 Uiso 1 1 calc R . . . .
C5 C 0.71326(19) 0.68265(13) 0.78639(19) 0.0523(6) Uani 1 1 d . . . . .
H5 H 0.783063 0.676798 0.835549 0.063 Uiso 1 1 calc R . . . .
C22 C 0.50516(18) 0.55599(13) 0.17088(19) 0.0520(6) Uani 1 1 d . . . . .
C2 C 0.2722(2) 0.85045(15) 0.6951(2) 0.0571(6) Uani 1 1 d . . . . .
C23 C 0.5075(2) 0.49977(14) 0.2468(2) 0.0622(7) Uani 1 1 d . . . . .
H23 H 0.459540 0.462017 0.223094 0.075 Uiso 1 1 calc R . . . .
C11 C 0.8778(2) 0.79051(13) 0.7074(3) 0.0660(7) Uani 1 1 d . . . . .
H11A H 0.910107 0.779319 0.788470 0.099 Uiso 1 1 calc GR . . . .
H11B H 0.809627 0.812674 0.695569 0.099 Uiso 1 1 calc GR . . . .
H11C H 0.923125 0.822747 0.683191 0.099 Uiso 1 1 calc GR . . . .
C25 C 0.4142(2) 0.61377(18) -0.0087(2) 0.0741(8) Uani 1 1 d . . . . .
H25A H 0.477993 0.624100 -0.028638 0.089 Uiso 1 1 calc R . . . .
H25B H 0.399372 0.654458 0.033466 0.089 Uiso 1 1 calc R . . . .
C32 C 0.1272(2) 0.62010(17) -0.1695(2) 0.0737(8) Uani 1 1 d . . . . .
H32A H 0.142457 0.670910 -0.158969 0.088 Uiso 1 1 calc R . . . .
H32B H 0.117663 0.608597 -0.250229 0.088 Uiso 1 1 calc R . . . .
C31 C 0.0243(2) 0.60502(16) -0.1456(3) 0.0722(8) Uani 1 1 d . . . . .
H31A H -0.023277 0.645493 -0.172488 0.087 Uiso 1 1 calc R . . . .
H31B H 0.039464 0.601189 -0.062046 0.087 Uiso 1 1 calc R . . . .
C30 C -0.0331(2) 0.53779(19) -0.2024(3) 0.0859(10) Uani 1 1 d . . . . .
H30A H -0.104246 0.538634 -0.195737 0.103 Uiso 1 1 calc R . . . .
H30B H -0.041338 0.539947 -0.284784 0.103 Uiso 1 1 calc R . . . .
C1 C 0.3129(3) 0.87169(17) 0.8211(2) 0.0745(8) Uani 1 1 d . . . . .
H1A H 0.272580 0.847330 0.862864 0.112 Uiso 1 1 calc GR . . . .
H1B H 0.305273 0.922480 0.827699 0.112 Uiso 1 1 calc GR . . . .
H1C H 0.386875 0.858855 0.853399 0.112 Uiso 1 1 calc GR . . . .
C26 C 0.3210(2) 0.6008(2) -0.1181(2) 0.0967(12) Uani 1 1 d . . . . .
H26A H 0.306703 0.644150 -0.164536 0.116 Uiso 1 1 calc R . . . .
H26B H 0.340049 0.563543 -0.163594 0.116 Uiso 1 1 calc R . . . .
C27 C 0.2090(3) 0.49836(17) -0.1003(3) 0.0808(8) Uani 1 1 d . U . . .
H27A H 0.196961 0.484115 -0.180537 0.097 Uiso 1 1 calc R . . . .
H27B H 0.275769 0.476831 -0.053428 0.097 Uiso 1 1 calc R . . . .
C29 C 0.0160(3) 0.46815(17) -0.1574(3) 0.0811(8) Uani 1 1 d . U . . .
H29A H 0.023622 0.441167 -0.222614 0.097 Uiso 1 1 calc R . . . .
H29B H -0.033768 0.442125 -0.128519 0.097 Uiso 1 1 calc R . . . .
C28 C 0.1225(3) 0.46838(17) -0.0628(3) 0.0813(8) Uani 1 1 d . U . . .
H28A H 0.116794 0.496055 0.002647 0.098 Uiso 1 1 calc R . . . .
H28B H 0.140890 0.419661 -0.036128 0.098 Uiso 1 1 calc R . . . .

loop_
_atom_site_aniso_label
_atom_site_aniso_U_11
_atom_site_aniso_U_22
_atom_site_aniso_U_33
_atom_site_aniso_U_23
_atom_site_aniso_U_13
_atom_site_aniso_U_12
O3 0.0585(11) 0.0793(13) 0.0696(11) 0.0116(9) 0.0314(9) 0.0096(9)
O2 0.0468(10) 0.0773(12) 0.0734(11) -0.0189(9) 0.0158(8) 0.0047(9)
O5 0.0564(11) 0.0844(13) 0.0508(9) -0.0007(8) 0.0053(8) -0.0053(9)
N2 0.0455(11) 0.0415(10) 0.0461(9) -0.0015(7) 0.0107(8) -0.0006(8)
O4 0.0585(11) 0.0879(14) 0.0713(12) -0.0206(9) 0.0339(9) -0.0091(9)
N1 0.0458(12) 0.0851(15) 0.0505(11) 0.0161(10) 0.0082(9) -0.0023(10)
O1 0.0784(14) 0.1019(16) 0.0622(11) 0.0068(10) 0.0232(10) 0.0355(12)
C12 0.0439(12) 0.0441(11) 0.0408(10) 0.0023(8) 0.0088(9) 0.0034(9)
C17 0.0484(13) 0.0411(11) 0.0380(10) 0.0025(8) 0.0094(9) 0.0037(9)
C9 0.0443(12) 0.0434(11) 0.0454(11) 0.0002(8) 0.0110(9) 0.0045(9)
C7 0.0472(13) 0.0490(12) 0.0495(12) -0.0022(9) 0.0112(10) -0.0006(10)
C20 0.0451(13) 0.0433(12) 0.0547(12) 0.0027(9) 0.0114(10) -0.0017(9)
C6 0.0472(13) 0.0416(11) 0.0522(12) -0.0011(9) 0.0144(10) -0.0007(9)
C10 0.0470(13) 0.0439(12) 0.0519(12) -0.0034(9) 0.0159(10) 0.0010(10)
C13 0.0489(13) 0.0485(12) 0.0457(11) -0.0032(9) 0.0140(9) -0.0009(10)
C19 0.0482(13) 0.0378(11) 0.0484(11) -0.0008(8) 0.0133(9) 0.0004(9)
C8 0.0422(13) 0.0516(13) 0.0597(13) 0.0004(10) 0.0111(10) 0.0002(10)
C21 0.0460(13) 0.0552(14) 0.0517(12) 0.0101(10) 0.0136(10) 0.0020(10)
C4 0.0561(15) 0.0554(14) 0.0513(12) 0.0033(10) 0.0181(11) 0.0029(11)
C16 0.0606(15) 0.0460(12) 0.0445(11) -0.0036(9) 0.0148(10) 0.0039(10)
C3 0.0481(14) 0.0472(13) 0.0626(13) 0.0053(10) 0.0230(11) 0.0018(10)
C14 0.0491(13) 0.0610(14) 0.0425(11) 0.0001(9) 0.0159(10) 0.0031(11)
C15 0.0577(15) 0.0587(14) 0.0445(11) -0.0039(10) 0.0185(10) 0.0107(11)
C24 0.0685(16) 0.0432(12) 0.0577(13) 0.0039(10) 0.0116(12) -0.0098(11)
C18 0.0551(14) 0.0386(11) 0.0501(12) 0.0015(9) 0.0114(10) -0.0028(10)
C5 0.0469(14) 0.0554(14) 0.0510(12) 0.0027(10) 0.0107(10) 0.0051(10)
C22 0.0429(13) 0.0610(14) 0.0478(12) -0.0049(10) 0.0087(10) 0.0000(10)
C2 0.0467(14) 0.0726(17) 0.0562(13) -0.0048(12) 0.0223(11) 0.0026(12)
C23 0.0654(16) 0.0532(14) 0.0599(14) -0.0045(11) 0.0088(12) -0.0130(12)
C11 0.0708(18) 0.0503(14) 0.0871(18) -0.0173(12) 0.0393(15) -0.0065(12)
C25 0.0477(15) 0.116(2) 0.0550(14) 0.0204(15) 0.0109(11) -0.0109(15)
C32 0.0615(17) 0.0814(19) 0.0653(16) 0.0298(14) 0.0027(13) -0.0011(14)
C31 0.0611(17) 0.0768(19) 0.0753(17) 0.0193(14) 0.0170(14) 0.0218(14)
C30 0.0602(18) 0.113(3) 0.0678(17) 0.0231(17) -0.0025(14) -0.0156(17)
C1 0.090(2) 0.0798(19) 0.0592(15) -0.0057(13) 0.0311(15) 0.0074(16)
C26 0.0488(17) 0.180(4) 0.0565(16) 0.0278(19) 0.0107(13) -0.021(2)
C27 0.0681(18) 0.082(2) 0.0833(18) 0.0032(15) 0.0113(14) 0.0153(15)
C29 0.0787(19) 0.083(2) 0.0747(17) -0.0202(15) 0.0150(14) -0.0120(15)
C28 0.098(2) 0.0705(17) 0.0671(15) -0.0005(13) 0.0147(14) 0.0011(15)

loop_
_atom_type_symbol
_atom_type_description
_atom_type_scat_dispersion_real
_atom_type_scat_dispersion_imag
_atom_type_scat_source
C C 0.0033 0.0016 'International Tables Vol C Tables 4.2.6.8 and 6.1.1.4'
H H 0.0000 0.0000 'International Tables Vol C Tables 4.2.6.8 and 6.1.1.4'
N N 0.0061 0.0033 'International Tables Vol C Tables 4.2.6.8 and 6.1.1.4'
O O 0.0106 0.0060 'International Tables Vol C Tables 4.2.6.8 and 6.1.1.4'

loop_
_geom_angle_atom_site_label_1
_geom_angle_atom_site_label_2
_geom_angle_atom_site_label_3
_geom_angle
_geom_angle_site_symmetry_1
_geom_angle_site_symmetry_3
_geom_angle_publ_flag
C3 O3 H3 109.5 . . ?
C22 O5 C25 116.2(2) . . ?
C17 N2 C9 108.01(17) . . ?
C17 N2 C18 125.23(18) . . ?
C9 N2 C18 126.57(19) . . ?
C14 O4 H4 109.5 . . ?
C32 N1 H1 107.2 . . ?
C32 N1 C27 114.4(2) . . ?
C26 N1 H1 107.2 . . ?
C26 N1 C32 110.1(2) . . ?
C26 N1 C27 110.4(3) . . ?
C27 N1 H1 107.2 . . ?
C17 C12 C10 107.15(19) . . ?
C17 C12 C13 120.1(2) . . ?
C13 C12 C10 132.6(2) . . ?
N2 C17 C12 108.13(18) . . ?
N2 C17 C16 130.8(2) . . ?
C16 C17 C12 121.0(2) . . ?
N2 C9 C6 123.69(19) . . ?
C10 C9 N2 109.76(19) . . ?
C10 C9 C6 126.52(19) . . ?
C6 C7 H7 119.3 . . ?
C8 C7 H7 119.3 . . ?
C8 C7 C6 121.3(2) . . ?
C19 C20 H20 119.3 . . ?
C19 C20 C21 121.3(2) . . ?
C21 C20 H20 119.3 . . ?
C7 C6 C9 123.07(19) . . ?
C7 C6 C5 117.4(2) . . ?
C5 C6 C9 119.3(2) . . ?
C12 C10 C11 126.1(2) . . ?
C9 C10 C12 106.94(19) . . ?
C9 C10 C11 127.0(2) . . ?
C12 C13 H13 120.8 . . ?
C14 C13 C12 118.5(2) . . ?
C14 C13 H13 120.8 . . ?
C20 C19 C24 118.1(2) . . ?
C20 C19 C18 122.43(19) . . ?
C24 C19 C18 119.42(19) . . ?
C7 C8 H8 119.9 . . ?
C7 C8 C3 120.2(2) . . ?
C3 C8 H8 119.9 . . ?
C20 C21 H21 120.2 . . ?
C22 C21 C20 119.6(2) . . ?
C22 C21 H21 120.2 . . ?
C3 C4 H4A 120.0 . . ?
C5 C4 H4A 120.0 . . ?
C5 C4 C3 120.0(2) . . ?
C17 C16 H16 121.0 . . ?
C15 C16 C17 118.0(2) . . ?
C15 C16 H16 121.0 . . ?
O3 C3 C8 123.0(2) . . ?
O3 C3 C4 117.7(2) . . ?
C4 C3 C8 119.3(2) . . ?
O4 C14 C13 122.5(2) . . ?
O4 C14 C15 117.2(2) . . ?
C13 C14 C15 120.3(2) . . ?
C16 C15 C14 122.0(2) . . ?
C16 C15 H15 119.0 . . ?
C14 C15 H15 119.0 . . ?
C19 C24 H24 119.4 . . ?
C23 C24 C19 121.2(2) . . ?
C23 C24 H24 119.4 . . ?
N2 C18 C19 114.41(17) . . ?
N2 C18 H18A 108.7 . . ?
N2 C18 H18B 108.7 . . ?
C19 C18 H18A 108.7 . . ?
C19 C18 H18B 108.7 . . ?
H18A C18 H18B 107.6 . . ?
C6 C5 H5 119.2 . . ?
C4 C5 C6 121.6(2) . . ?
C4 C5 H5 119.2 . . ?
O5 C22 C21 124.2(2) . . ?
O5 C22 C23 116.0(2) . . ?
C21 C22 C23 119.8(2) . . ?
O2 C2 C1 117.6(2) . . ?
O1 C2 O2 123.8(2) . . ?
O1 C2 C1 118.6(2) . . ?
C24 C23 C22 119.8(2) . . ?
C24 C23 H23 120.1 . . ?
C22 C23 H23 120.1 . . ?
C10 C11 H11A 109.5 . . ?
C10 C11 H11B 109.5 . . ?
C10 C11 H11C 109.5 . . ?
H11A C11 H11B 109.5 . . ?
H11A C11 H11C 109.5 . . ?
H11B C11 H11C 109.5 . . ?
O5 C25 H25A 110.0 . . ?
O5 C25 H25B 110.0 . . ?
O5 C25 C26 108.5(3) . . ?
H25A C25 H25B 108.4 . . ?
C26 C25 H25A 110.0 . . ?
C26 C25 H25B 110.0 . . ?
N1 C32 H32A 108.7 . . ?
N1 C32 H32B 108.7 . . ?
H32A C32 H32B 107.6 . . ?
C31 C32 N1 114.2(2) . . ?
C31 C32 H32A 108.7 . . ?
C31 C32 H32B 108.7 . . ?
C32 C31 H31A 108.6 . . ?
C32 C31 H31B 108.6 . . ?
C32 C31 C30 114.8(3) . . ?
H31A C31 H31B 107.5 . . ?
C30 C31 H31A 108.6 . . ?
C30 C31 H31B 108.6 . . ?
C31 C30 H30A 107.9 . . ?
C31 C30 H30B 107.9 . . ?
H30A C30 H30B 107.2 . . ?
C29 C30 C31 117.8(2) . . ?
C29 C30 H30A 107.9 . . ?
C29 C30 H30B 107.9 . . ?
C2 C1 H1A 109.5 . . ?
C2 C1 H1B 109.5 . . ?
C2 C1 H1C 109.5 . . ?
H1A C1 H1B 109.5 . . ?
H1A C1 H1C 109.5 . . ?
H1B C1 H1C 109.5 . . ?
N1 C26 C25 112.6(2) . . ?
N1 C26 H26A 109.1 . . ?
N1 C26 H26B 109.1 . . ?
C25 C26 H26A 109.1 . . ?
C25 C26 H26B 109.1 . . ?
H26A C26 H26B 107.8 . . ?
N1 C27 H27A 108.2 . . ?
N1 C27 H27B 108.2 . . ?
H27A C27 H27B 107.4 . . ?
C28 C27 N1 116.3(3) . . ?
C28 C27 H27A 108.2 . . ?
C28 C27 H27B 108.2 . . ?
C30 C29 H29A 107.8 . . ?
C30 C29 H29B 107.8 . . ?
C30 C29 C28 118.2(3) . . ?
H29A C29 H29B 107.1 . . ?
C28 C29 H29A 107.8 . . ?
C28 C29 H29B 107.8 . . ?
C27 C28 C29 113.4(3) . . ?
C27 C28 H28A 108.9 . . ?
C27 C28 H28B 108.9 . . ?
C29 C28 H28A 108.9 . . ?
C29 C28 H28B 108.9 . . ?
H28A C28 H28B 107.7 . . ?

loop_
_geom_bond_atom_site_label_1
_geom_bond_atom_site_label_2
_geom_bond_distance
_geom_bond_site_symmetry_2
_geom_bond_publ_flag
O3 H3 0.8200 . ?
O3 C3 1.359(3) . ?
O2 C2 1.271(3) . ?
O5 C22 1.373(3) . ?
O5 C25 1.429(3) . ?
N2 C17 1.386(3) . ?
N2 C9 1.392(3) . ?
N2 C18 1.451(3) . ?
O4 H4 0.8200 . ?
O4 C14 1.372(3) . ?
N1 H1 0.9800 . ?
N1 C32 1.509(3) . ?
N1 C26 1.495(3) . ?
N1 C27 1.514(4) . ?
O1 C2 1.236(3) . ?
C12 C17 1.404(3) . ?
C12 C10 1.434(3) . ?
C12 C13 1.405(3) . ?
C17 C16 1.391(3) . ?
C9 C6 1.475(3) . ?
C9 C10 1.370(3) . ?
C7 H7 0.9300 . ?
C7 C6 1.394(3) . ?
C7 C8 1.377(3) . ?
C20 H20 0.9300 . ?
C20 C19 1.381(3) . ?
C20 C21 1.391(3) . ?
C6 C5 1.398(3) . ?
C10 C11 1.490(3) . ?
C13 H13 0.9300 . ?
C13 C14 1.382(3) . ?
C19 C24 1.392(3) . ?
C19 C18 1.515(3) . ?
C8 H8 0.9300 . ?
C8 C3 1.390(3) . ?
C21 H21 0.9300 . ?
C21 C22 1.378(3) . ?
C4 H4A 0.9300 . ?
C4 C3 1.385(3) . ?
C4 C5 1.375(3) . ?
C16 H16 0.9300 . ?
C16 C15 1.374(3) . ?
C14 C15 1.401(3) . ?
C15 H15 0.9300 . ?
C24 H24 0.9300 . ?
C24 C23 1.378(3) . ?
C18 H18A 0.9700 . ?
C18 H18B 0.9700 . ?
C5 H5 0.9300 . ?
C22 C23 1.390(3) . ?
C2 C1 1.499(3) . ?
C23 H23 0.9300 . ?
C11 H11A 0.9600 . ?
C11 H11B 0.9600 . ?
C11 H11C 0.9600 . ?
C25 H25A 0.9700 . ?
C25 H25B 0.9700 . ?
C25 C26 1.511(4) . ?
C32 H32A 0.9700 . ?
C32 H32B 0.9700 . ?
C32 C31 1.507(4) . ?
C31 H31A 0.9700 . ?
C31 H31B 0.9700 . ?
C31 C30 1.513(4) . ?
C30 H30A 0.9700 . ?
C30 H30B 0.9700 . ?
C30 C29 1.478(5) . ?
C1 H1A 0.9600 . ?
C1 H1B 0.9600 . ?
C1 H1C 0.9600 . ?
C26 H26A 0.9700 . ?
C26 H26B 0.9700 . ?
C27 H27A 0.9700 . ?
C27 H27B 0.9700 . ?
C27 C28 1.472(5) . ?
C29 H29A 0.9700 . ?
C29 H29B 0.9700 . ?
C29 C28 1.503(4) . ?
C28 H28A 0.9700 . ?
C28 H28B 0.9700 . ?
